data_2210269
loop_
_publ_author_name
'Khawar Rauf, M.'
Badshah,Amin
'Bolte, Michael'

_publ_section_title
;
 1-(4-Chlorophenyl)-3-(2,6-dichlorobenzoyl)thiourea
;
_journal_coeditor_code HG2088
_journal_issue 9
_journal_name_full 'Acta Crystallographica Section E'
_journal_page_first o3859
_journal_page_last o3861
_journal_paper_doi 10.1107/S1600536806030790
_journal_volume 62
_journal_year 2006
_chemical_formula_iupac 'C14 H9 Cl3 N2 O S'
_chemical_formula_moiety 'C14 H9 Cl3 N2 O S'
_chemical_formula_sum 'C14 H9 Cl3 N2 O S'
_chemical_formula_weight 359.64
_chemical_name_systematic
;
1-(4-Chlorophenyl)-3-(2,6-dichlorobenzoyl)thiourea
;
_space_group_IT_number 2
_symmetry_cell_setting triclinic
_symmetry_space_group_name_Hall '-P 1'
_symmetry_space_group_name_H-M 'P -1'
_atom_sites_solution_hydrogens geom
_atom_sites_solution_primary direct
_atom_sites_solution_secondary difmap
_audit_creation_method SHELXL-97
_cell_angle_alpha 79.102(9)
_cell_angle_beta 76.787(10)
_cell_angle_gamma 81.645(10)
_cell_formula_units_Z 2
_cell_length_a 7.1485(9)
_cell_length_b 8.8020(10)
_cell_length_c 12.8530(16)
_cell_measurement_reflns_used 6863
_cell_measurement_temperature 173(2)
_cell_measurement_theta_max 25.8
_cell_measurement_theta_min 3.6
_cell_volume 768.70(17)
_computing_cell_refinement X-AREA
_computing_data_collection 'X-AREA (Stoe & Cie, 2001)'
_computing_data_reduction X-AREA
_computing_molecular_graphics 'XP in SHELXTL-Plus (Sheldrick, 1991)'
_computing_publication_material SHELXL97
_computing_structure_refinement 'SHELXL97 (Sheldrick, 1997)'
_computing_structure_solution 'SHELXS97 (Sheldrick, 1990)'
_diffrn_ambient_temperature 173(2)
_diffrn_measured_fraction_theta_full 0.996
_diffrn_measured_fraction_theta_max 0.994
_diffrn_measurement_device_type 'Stoe IPDS-II two-circle'
_diffrn_measurement_method \w
_diffrn_radiation_monochromator graphite
_diffrn_radiation_source 'fine-focus sealed tube'
_diffrn_radiation_type MoK\a
_diffrn_radiation_wavelength 0.71073
_diffrn_reflns_av_R_equivalents 0.0330
_diffrn_reflns_av_sigmaI/netI 0.0280
_diffrn_reflns_limit_h_max 8
_diffrn_reflns_limit_h_min -8
_diffrn_reflns_limit_k_max 10
_diffrn_reflns_limit_k_min -10
_diffrn_reflns_limit_l_max 15
_diffrn_reflns_limit_l_min -15
_diffrn_reflns_number 6863
_diffrn_reflns_theta_full 25.00
_diffrn_reflns_theta_max 25.54
_diffrn_reflns_theta_min 3.58
_diffrn_standards_number 0
_exptl_absorpt_coefficient_mu 0.730
_exptl_absorpt_correction_T_max 0.7492
_exptl_absorpt_correction_T_min 0.7209
_exptl_absorpt_correction_type multi-scan
_exptl_absorpt_process_details '(MULABS; Spek, 2003; Blessing, 1995)'
_exptl_crystal_colour colourless
_exptl_crystal_density_diffrn 1.554
_exptl_crystal_density_method 'not measured'
_exptl_crystal_description block
_exptl_crystal_F_000 364
_exptl_crystal_size_max 0.48
_exptl_crystal_size_mid 0.47
_exptl_crystal_size_min 0.42
_refine_diff_density_max 0.306
_refine_diff_density_min -0.391
_refine_ls_extinction_coef 0.026(3)
_refine_ls_extinction_expression Fc^*^=kFc[1+0.001xFc^2^\l^3^/sin(2\q)]^-1/4^
_refine_ls_extinction_method SHELXL97
_refine_ls_goodness_of_fit_ref 1.070
_refine_ls_hydrogen_treatment mixed
_refine_ls_matrix_type full
_refine_ls_number_parameters 199
_refine_ls_number_reflns 2860
_refine_ls_number_restraints 0
_refine_ls_restrained_S_all 1.070
_refine_ls_R_factor_all 0.0346
_refine_ls_R_factor_gt 0.0317
_refine_ls_shift/su_max 0.000
_refine_ls_shift/su_mean 0.000
_refine_ls_structure_factor_coef Fsqd
_refine_ls_weighting_details 'calc w=1/[\s^2^(Fo^2^)+(0.0422P)^2^+0.4277P] where P=(Fo^2^+2Fc^2^)/3'
_refine_ls_weighting_scheme calc
_refine_ls_wR_factor_gt 0.0829
_refine_ls_wR_factor_ref 0.0845
_reflns_number_gt 2688
_reflns_number_total 2860
_reflns_threshold_expression I>2\s(I)
_cod_data_source_file hg2088.cif
_cod_data_source_block I
_cod_depositor_comments
;
The following automatic conversions were performed:
'_symmetry_cell_setting' value 'Triclinic' changed to 'triclinic'
according to '/home/saulius/struct/CIF-dictionaries/cif_core.dic'
dictionary named 'cif_core.dic' version 2.4.1 from 2010-06-29.

Automatic conversion script
Id: cif_fix_enum 1527 2010-12-29 10:47:43Z saulius 

The following automatic conversions were performed:

'_symmetry_cell_setting' value 'Triclinic' changed to 'triclinic'
according to /home/saulius/struct/CIF-dictionaries/cif_core.dic
dictionary named 'cif_core.dic' version 2.4.1 from 2010-06-29.

Automatic conversion script
Id: cif_fix_values 1715 2011-07-08 13:25:40Z adriana 
;
_cod_original_cell_volume 768.70(16)
_cod_database_code 2210269
_cod_database_fobs_code 2210269

loop_
_symmetry_equiv_pos_as_xyz
'x, y, z'
'-x, -y, -z'

loop_
_atom_site_type_symbol
_atom_site_label
_atom_site_fract_x
_atom_site_fract_y
_atom_site_fract_z
_atom_site_U_iso_or_equiv
_atom_site_adp_type
_atom_site_calc_flag
_atom_site_refinement_flags
_atom_site_occupancy
S S1 0.17610(7) 0.47872(5) 0.62183(4) 0.02542(14) Uani d . 1
Cl Cl1 0.52573(7) 0.41198(6) 0.21217(4) 0.03341(15) Uani d . 1
Cl Cl2 -0.08956(7) 0.08443(5) 0.38235(4) 0.03156(15) Uani d . 1
Cl Cl3 0.78877(10) 0.16391(7) 0.95819(5) 0.05094(19) Uani d . 1
O O1 0.3945(2) 0.09651(15) 0.41236(11) 0.0313(3) Uani d . 1
N N1 0.2144(2) 0.31958(16) 0.46027(12) 0.0200(3) Uani d . 1
H H1 0.128(3) 0.389(3) 0.4419(18) 0.031(6) Uiso d . 1
N N2 0.4064(2) 0.21843(17) 0.58588(12) 0.0223(3) Uani d . 1
H H2 0.445(4) 0.150(3) 0.548(2) 0.043(7) Uiso d . 1
C C1 0.2829(2) 0.21211(19) 0.39238(14) 0.0197(3) Uani d . 1
C C2 0.2728(2) 0.32995(18) 0.55568(13) 0.0180(3) Uani d . 1
C C11 0.2151(2) 0.24943(18) 0.28622(13) 0.0187(3) Uani d . 1
C C12 0.3207(3) 0.3393(2) 0.19698(15) 0.0232(4) Uani d . 1
C C13 0.2673(3) 0.3716(2) 0.09674(15) 0.0318(4) Uani d . 1
H H13 0.3405 0.4337 0.0370 0.038 Uiso calc R 1
C C14 0.1046(3) 0.3112(2) 0.08563(16) 0.0334(4) Uani d . 1
H H14 0.0673 0.3321 0.0175 0.040 Uiso calc R 1
C C15 -0.0041(3) 0.2209(2) 0.17256(15) 0.0270(4) Uani d . 1
H H15 -0.1143 0.1796 0.1641 0.032 Uiso calc R 1
C C16 0.0509(2) 0.19175(19) 0.27226(14) 0.0207(4) Uani d . 1
C C21 0.4926(2) 0.21240(18) 0.67760(14) 0.0200(3) Uani d . 1
C C22 0.6831(3) 0.2440(2) 0.65887(15) 0.0277(4) Uani d . 1
H H22 0.7511 0.2758 0.5871 0.033 Uiso calc R 1
C C23 0.7747(3) 0.2287(2) 0.74590(16) 0.0313(4) Uani d . 1
H H23 0.9052 0.2497 0.7340 0.038 Uiso calc R 1
C C24 0.6730(3) 0.1829(2) 0.84900(15) 0.0280(4) Uani d . 1
C C25 0.4814(3) 0.1518(2) 0.86925(15) 0.0300(4) Uani d . 1
H H25 0.4134 0.1213 0.9412 0.036 Uiso calc R 1
C C26 0.3914(3) 0.1661(2) 0.78223(15) 0.0266(4) Uani d . 1
H H26 0.2611 0.1444 0.7942 0.032 Uiso calc R 1

loop_
_atom_site_aniso_label
_atom_site_aniso_U_11
_atom_site_aniso_U_22
_atom_site_aniso_U_33
_atom_site_aniso_U_12
_atom_site_aniso_U_13
_atom_site_aniso_U_23
S1 0.0316(3) 0.0244(2) 0.0251(2) 0.01118(18) -0.01697(19) -0.01322(17)
Cl1 0.0264(3) 0.0380(3) 0.0404(3) -0.00914(19) -0.0120(2) -0.0069(2)
Cl2 0.0317(3) 0.0353(3) 0.0276(3) -0.00925(19) -0.00638(19) -0.00027(19)
Cl3 0.0681(4) 0.0616(4) 0.0373(3) -0.0215(3) -0.0406(3) 0.0040(2)
O1 0.0421(8) 0.0263(7) 0.0315(7) 0.0168(6) -0.0247(6) -0.0145(5)
N1 0.0240(7) 0.0199(7) 0.0193(7) 0.0074(6) -0.0145(6) -0.0064(5)
N2 0.0290(8) 0.0205(7) 0.0224(7) 0.0081(6) -0.0166(6) -0.0103(6)
C1 0.0231(8) 0.0184(8) 0.0211(8) 0.0017(6) -0.0118(7) -0.0064(6)
C2 0.0199(8) 0.0193(8) 0.0172(8) -0.0007(6) -0.0089(6) -0.0038(6)
C11 0.0227(8) 0.0182(8) 0.0181(8) 0.0049(6) -0.0103(7) -0.0081(6)
C12 0.0222(8) 0.0252(9) 0.0256(9) -0.0008(7) -0.0094(7) -0.0082(7)
C13 0.0361(11) 0.0395(11) 0.0206(9) -0.0079(8) -0.0083(8) -0.0012(8)
C14 0.0394(11) 0.0445(11) 0.0211(9) -0.0034(9) -0.0169(8) -0.0052(8)
C15 0.0265(9) 0.0342(10) 0.0261(9) -0.0016(7) -0.0146(8) -0.0089(8)
C16 0.0216(8) 0.0218(8) 0.0208(8) 0.0005(6) -0.0076(7) -0.0065(6)
C21 0.0261(9) 0.0179(8) 0.0200(8) 0.0048(6) -0.0146(7) -0.0067(6)
C22 0.0276(10) 0.0348(10) 0.0218(9) -0.0019(8) -0.0082(7) -0.0043(7)
C23 0.0260(9) 0.0407(11) 0.0322(10) -0.0067(8) -0.0157(8) -0.0038(8)
C24 0.0373(10) 0.0270(9) 0.0265(9) -0.0024(8) -0.0224(8) -0.0028(7)
C25 0.0365(11) 0.0342(10) 0.0212(9) -0.0062(8) -0.0115(8) -0.0003(7)
C26 0.0250(9) 0.0314(9) 0.0258(9) -0.0034(7) -0.0113(7) -0.0034(7)

loop_
_atom_type_symbol
_atom_type_description
_atom_type_scat_dispersion_real
_atom_type_scat_dispersion_imag
_atom_type_scat_source
C C 0.0033 0.0016 'International Tables Vol C Tables 4.2.6.8 and 6.1.1.4'
H H 0.0000 0.0000 'International Tables Vol C Tables 4.2.6.8 and 6.1.1.4'
Cl Cl 0.1484 0.1585 'International Tables Vol C Tables 4.2.6.8 and 6.1.1.4'
N N 0.0061 0.0033 'International Tables Vol C Tables 4.2.6.8 and 6.1.1.4'
O O 0.0106 0.0060 'International Tables Vol C Tables 4.2.6.8 and 6.1.1.4'
S S 0.1246 0.1234 'International Tables Vol C Tables 4.2.6.8 and 6.1.1.4'

loop_
_geom_angle_atom_site_label_1
_geom_angle_atom_site_label_2
_geom_angle_atom_site_label_3
_geom_angle
C1 N1 C2 127.91(14)
C1 N1 H1 116.2(16)
C2 N1 H1 115.9(16)
C2 N2 C21 124.68(14)
C2 N2 H2 117.4(18)
C21 N2 H2 117.8(18)
O1 C1 N1 124.04(16)
O1 C1 C11 121.24(14)
N1 C1 C11 114.69(14)
N2 C2 N1 116.03(14)
N2 C2 S1 124.74(13)
N1 C2 S1 119.23(12)
C12 C11 C16 117.77(15)
C12 C11 C1 120.00(15)
C16 C11 C1 122.19(15)
C13 C12 C11 121.83(16)
C13 C12 Cl1 119.52(15)
C11 C12 Cl1 118.65(13)
C14 C13 C12 118.81(18)
C14 C13 H13 120.6
C12 C13 H13 120.6
C15 C14 C13 121.04(17)
C15 C14 H14 119.5
C13 C14 H14 119.5
C14 C15 C16 119.08(17)
C14 C15 H15 120.5
C16 C15 H15 120.5
C15 C16 C11 121.46(16)
C15 C16 Cl2 119.16(14)
C11 C16 Cl2 119.37(13)
C22 C21 C26 120.71(16)
C22 C21 N2 118.50(16)
C26 C21 N2 120.66(16)
C21 C22 C23 119.76(17)
C21 C22 H22 120.1
C23 C22 H22 120.1
C24 C23 C22 118.98(18)
C24 C23 H23 120.5
C22 C23 H23 120.5
C23 C24 C25 121.98(17)
C23 C24 Cl3 118.82(15)
C25 C24 Cl3 119.21(15)
C26 C25 C24 118.80(17)
C26 C25 H25 120.6
C24 C25 H25 120.6
C21 C26 C25 119.77(17)
C21 C26 H26 120.1
C25 C26 H26 120.1

loop_
_geom_bond_atom_site_label_1
_geom_bond_atom_site_label_2
_geom_bond_distance
_geom_bond_publ_flag
S1 C2 1.6748(16) y
Cl1 C12 1.7452(18) y
Cl2 C16 1.7389(18) y
Cl3 C24 1.7562(18) y
O1 C1 1.223(2) y
N1 C1 1.371(2) y
N1 C2 1.405(2) y
N1 H1 0.84(2) ?
N2 C2 1.334(2) y
N2 C21 1.439(2) ?
N2 H2 0.82(3) ?
C1 C11 1.514(2) ?
C11 C12 1.395(2) ?
C11 C16 1.404(2) ?
C12 C13 1.393(3) ?
C13 C14 1.393(3) ?
C13 H13 0.9500 ?
C14 C15 1.389(3) ?
C14 H14 0.9500 ?
C15 C16 1.393(2) ?
C15 H15 0.9500 ?
C21 C22 1.387(3) ?
C21 C26 1.390(3) ?
C22 C23 1.397(3) ?
C22 H22 0.9500 ?
C23 C24 1.375(3) ?
C23 H23 0.9500 ?
C24 C25 1.392(3) ?
C25 C26 1.390(3) ?
C25 H25 0.9500 ?
C26 H26 0.9500 ?

loop_
_geom_hbond_atom_site_label_D
_geom_hbond_atom_site_label_H
_geom_hbond_atom_site_label_A
_geom_hbond_site_symmetry_A
_geom_hbond_distance_DH
_geom_hbond_distance_HA
_geom_hbond_distance_DA
_geom_hbond_angle_DHA
N1 H1 S1 2_566 0.84(2) 2.54(2) 3.3548(15) 161(2)
N2 H2 O1 . 0.82(3) 2.01(3) 2.6743(19) 137(2)
N2 H2 O1 2_656 0.82(3) 2.33(3) 2.9250(19) 130(2)

loop_
_geom_torsion_atom_site_label_1
_geom_torsion_atom_site_label_2
_geom_torsion_atom_site_label_3
_geom_torsion_atom_site_label_4
_geom_torsion
C2 N1 C1 O1 8.3(3)
C2 N1 C1 C11 -169.67(16)
C21 N2 C2 N1 176.61(15)
C21 N2 C2 S1 -2.4(3)
C1 N1 C2 N2 -2.6(3)
C1 N1 C2 S1 176.50(14)
O1 C1 C11 C12 -89.1(2)
N1 C1 C11 C12 88.91(19)
O1 C1 C11 C16 88.5(2)
N1 C1 C11 C16 -93.45(19)
C16 C11 C12 C13 -0.1(2)
C1 C11 C12 C13 177.63(16)
C16 C11 C12 Cl1 -179.85(12)
C1 C11 C12 Cl1 -2.1(2)
C11 C12 C13 C14 -0.5(3)
Cl1 C12 C13 C14 179.26(15)
C12 C13 C14 C15 0.3(3)
C13 C14 C15 C16 0.4(3)
C14 C15 C16 C11 -1.1(3)
C14 C15 C16 Cl2 177.78(15)
C12 C11 C16 C15 0.9(2)
C1 C11 C16 C15 -176.80(15)
C12 C11 C16 Cl2 -177.95(12)
C1 C11 C16 Cl2 4.4(2)
C2 N2 C21 C22 -107.8(2)
C2 N2 C21 C26 76.3(2)
C26 C21 C22 C23 0.2(3)
N2 C21 C22 C23 -175.68(16)
C21 C22 C23 C24 -0.2(3)
C22 C23 C24 C25 -0.2(3)
C22 C23 C24 Cl3 180.00(15)
C23 C24 C25 C26 0.6(3)
Cl3 C24 C25 C26 -179.57(14)
C22 C21 C26 C25 0.2(3)
N2 C21 C26 C25 176.02(16)
C24 C25 C26 C21 -0.7(3)

loop_
_cod_related_entry_id
_cod_related_entry_database
_cod_related_entry_code
1 ChemSpider 21127487
